data_7233400
loop_
_publ_author_name
'Ito, Suguru'
'Nishimoto, Chika'
'Nagai, Sayaka'

_publ_section_title
;
 Sequential halochromic/mechanochromic luminescence of pyridyl-substituted
 solid-state emissive dyes: thermally controlled stepwise recovery of the
 original emission color
;
_journal_issue 38
_journal_name_full CrystEngComm
_journal_page_first 5699
_journal_paper_doi 10.1039/C9CE01037H
_journal_volume 21
_journal_year 2019
_chemical_formula_moiety 'C39 H25 N5 O2 S'
_chemical_formula_sum 'C39 H25 N5 O2 S'
_chemical_formula_weight 627.72
_space_group_crystal_system monoclinic
_space_group_IT_number 14
_space_group_name_Hall '-P 2yn'
_space_group_name_H-M_alt 'P 1 21/n 1'
_symmetry_space_group_name_Hall '-P 2yn'
_symmetry_space_group_name_H-M 'P 1 21/n 1'
_atom_sites_solution_hydrogens geom
_atom_sites_solution_primary direct
_atom_sites_solution_secondary difmap
_audit_update_record
;
2019-06-20 deposited with the CCDC.    2019-08-01 downloaded from the CCDC.
;
_cell_angle_alpha 90.0000
_cell_angle_beta 93.1282(8)
_cell_angle_gamma 90.0000
_cell_formula_units_Z 4
_cell_length_a 9.93969(8)
_cell_length_b 17.64482(16)
_cell_length_c 17.57204(14)
_cell_measurement_reflns_used 22015
_cell_measurement_temperature 223
_cell_measurement_theta_max 75.82
_cell_measurement_theta_min 3.54
_cell_volume 3077.26(4)
_computing_cell_refinement 'CrysAlisPro 1.171.39.20a (Rigaku OD, 2015)'
_computing_data_collection 'CrysAlisPro 1.171.39.20a (Rigaku OD, 2015)'
_computing_data_reduction 'CrysAlisPro 1.171.39.20a (Rigaku OD, 2015)'
_computing_molecular_graphics 'CrystalStructure 4.2.5'
_computing_publication_material 'CrystalStructure 4.2.5 (Rigaku, 2017)'
_computing_structure_refinement 'SHELXL Version 2014/7 (Sheldrick, 2008)'
_computing_structure_solution 'SIR2011 (Burla, et al., 2012)'
_diffrn_ambient_temperature 223
_diffrn_detector_area_resol_mean 5.811
_diffrn_measured_fraction_theta_full 0.998
_diffrn_measured_fraction_theta_max 0.998
_diffrn_measurement_device_type 'Rigaku XtaLAB P200'
_diffrn_measurement_method \w
_diffrn_radiation_type 'Cu K\a'
_diffrn_radiation_wavelength 1.54184
_diffrn_reflns_av_R_equivalents 0.0471
_diffrn_reflns_Laue_measured_fraction_full 0.998
_diffrn_reflns_Laue_measured_fraction_max 0.998
_diffrn_reflns_limit_h_max 11
_diffrn_reflns_limit_h_min -11
_diffrn_reflns_limit_k_max 21
_diffrn_reflns_limit_k_min -21
_diffrn_reflns_limit_l_max 16
_diffrn_reflns_limit_l_min -21
_diffrn_reflns_number 33807
_diffrn_reflns_point_group_measured_fraction_full 0.998
_diffrn_reflns_point_group_measured_fraction_max 0.998
_diffrn_reflns_theta_full 67.684
_diffrn_reflns_theta_max 68.247
_diffrn_reflns_theta_min 3.552
_diffrn_standards_number 0
_exptl_absorpt_coefficient_mu 1.296
_exptl_absorpt_correction_T_max 0.768
_exptl_absorpt_correction_T_min 0.570
_exptl_absorpt_correction_type multi-scan
_exptl_absorpt_process_details
;
CrysAlisPro 1.171.39.20a (Rigaku Oxford Diffraction, 2015)
Empirical absorption correction using spherical harmonics,
 implemented in SCALE3 ABSPACK scaling algorithm.
;
_exptl_crystal_colour yellow
_exptl_crystal_density_diffrn 1.355
_exptl_crystal_density_method 'not measured'
_exptl_crystal_description plate
_exptl_crystal_F_000 1304.00
_exptl_crystal_preparation Luminescent
_exptl_crystal_recrystallization_method 'Re-crystallisation from solvent: hexane/chloroform'
_exptl_crystal_size_max 0.625
_exptl_crystal_size_mid 0.306
_exptl_crystal_size_min 0.204
_refine_diff_density_max 0.18
_refine_diff_density_min -0.35
_refine_ls_extinction_method none
_refine_ls_goodness_of_fit_ref 1.043
_refine_ls_hydrogen_treatment mixed
_refine_ls_number_parameters 428
_refine_ls_number_reflns 5609
_refine_ls_number_restraints 0
_refine_ls_R_factor_all 0.0374
_refine_ls_R_factor_gt 0.0355
_refine_ls_shift/su_max 0.000
_refine_ls_structure_factor_coef Fsqd
_refine_ls_weighting_details 'w = 1/[\s^2^(Fo^2^)+(0.0468P)^2^+0.8121P] where P=(Fo^2^+2Fc^2^)/3'
_refine_ls_weighting_scheme calc
_refine_ls_wR_factor_gt 0.0927
_refine_ls_wR_factor_ref 0.0942
_reflns_Friedel_coverage 0.000
_reflns_number_gt 5220
_reflns_number_total 5609
_reflns_threshold_expression F^2^>2.0\s(F^2^)
_cod_data_source_file c9ce01037h2.cif
_cod_data_source_block nca2_with_BA
_cod_depositor_comments 'Adding full bibliography for 7233396--7233400.cif.'
_cod_database_code 7233400

loop_
_space_group_symop_id
_space_group_symop_operation_xyz
1 +X,+Y,+Z
2 1/2-X,1/2+Y,1/2-Z
3 -X,-Y,-Z
4 -1/2+X,-1/2-Y,-1/2+Z

loop_
_atom_site_label
_atom_site_type_symbol
_atom_site_fract_x
_atom_site_fract_y
_atom_site_fract_z
_atom_site_U_iso_or_equiv
_atom_site_adp_type
_atom_site_occupancy
_atom_site_site_symmetry_order
_atom_site_calc_flag
_atom_site_refinement_flags_posn
_atom_site_refinement_flags_adp
S1 S 1.17090(4) 0.18548(2) 0.77474(2) 0.04115(11) Uani 1 1 d . .
O1 O 0.41595(11) 0.54176(6) 0.82973(6) 0.0468(3) Uani 1 1 d . .
H1 H 0.496(2) 0.5577(14) 0.8673(14) 0.093(7) Uiso 1 1 d . .
O2 O 0.54629(13) 0.44101(8) 0.81592(9) 0.0786(5) Uani 1 1 d . .
N1 N 0.69441(11) 0.26064(6) 0.70407(6) 0.0308(2) Uani 1 1 d . .
N2 N 0.78300(11) 0.36587(6) 0.65566(6) 0.0346(3) Uani 1 1 d . .
N3 N 1.02607(12) 0.21707(7) 0.74367(7) 0.0377(3) Uani 1 1 d . .
N4 N 1.20834(11) 0.24342(7) 0.84324(6) 0.0362(3) Uani 1 1 d . .
N5 N 1.39416(13) 0.40957(7) 1.07205(7) 0.0459(3) Uani 1 1 d . .
C1 C 0.62291(12) 0.27472(7) 0.63523(7) 0.0288(3) Uani 1 1 d . .
C2 C 0.50824(12) 0.23781(7) 0.59785(7) 0.0297(3) Uani 1 1 d . .
C3 C 0.44242(14) 0.17423(8) 0.62669(8) 0.0360(3) Uani 1 1 d . .
H3 H 0.4775 0.1510 0.6716 0.043 Uiso 1 1 calc R U
C4 C 0.32737(15) 0.14562(8) 0.59004(8) 0.0415(3) Uani 1 1 d . .
H4 H 0.2834 0.1038 0.6105 0.050 Uiso 1 1 calc R U
C5 C 0.27644(15) 0.17868(9) 0.52276(8) 0.0422(3) Uani 1 1 d . .
H5 H 0.1980 0.1591 0.4978 0.051 Uiso 1 1 calc R U
C6 C 0.34007(14) 0.23977(8) 0.49260(8) 0.0383(3) Uani 1 1 d . .
H6 H 0.3048 0.2609 0.4466 0.046 Uiso 1 1 calc R U
C7 C 0.45687(13) 0.27189(7) 0.52859(7) 0.0305(3) Uani 1 1 d . .
C8 C 0.52015(13) 0.33898(8) 0.49723(7) 0.0315(3) Uani 1 1 d . .
C9 C 0.47175(15) 0.37348(9) 0.42866(8) 0.0395(3) Uani 1 1 d . .
H9 H 0.3970 0.3523 0.4013 0.047 Uiso 1 1 calc R U
C10 C 0.53121(16) 0.43706(9) 0.40112(8) 0.0463(4) Uani 1 1 d . .
H10 H 0.4959 0.4593 0.3557 0.056 Uiso 1 1 calc R U
C11 C 0.64343(17) 0.46931(9) 0.43962(9) 0.0474(4) Uani 1 1 d . .
H11 H 0.6843 0.5126 0.4200 0.057 Uiso 1 1 calc R U
C12 C 0.69384(15) 0.43724(8) 0.50646(8) 0.0407(3) Uani 1 1 d . .
H12 H 0.7696 0.4587 0.5326 0.049 Uiso 1 1 calc R U
C13 C 0.63301(13) 0.37272(7) 0.53602(7) 0.0315(3) Uani 1 1 d . .
C14 C 0.68015(12) 0.33919(7) 0.60691(7) 0.0302(3) Uani 1 1 d . .
C15 C 0.78782(13) 0.31792(7) 0.71301(7) 0.0320(3) Uani 1 1 d . .
C16 C 0.88514(13) 0.32533(8) 0.77915(7) 0.0328(3) Uani 1 1 d . .
C17 C 0.99956(13) 0.27674(7) 0.78845(7) 0.0313(3) Uani 1 1 d . .
C18 C 1.10395(13) 0.29200(7) 0.84569(7) 0.0307(3) Uani 1 1 d . .
C19 C 1.09413(13) 0.35504(7) 0.89631(7) 0.0312(3) Uani 1 1 d . .
C20 C 0.98039(14) 0.39897(8) 0.88604(8) 0.0364(3) Uani 1 1 d . .
H20 H 0.9698 0.4403 0.9189 0.044 Uiso 1 1 calc R U
C21 C 0.87822(14) 0.38491(8) 0.82825(8) 0.0369(3) Uani 1 1 d . .
H21 H 0.8035 0.4176 0.8237 0.044 Uiso 1 1 calc R U
C22 C 1.19984(13) 0.37279(8) 0.95615(7) 0.0326(3) Uani 1 1 d . .
C23 C 1.22382(16) 0.44746(8) 0.97887(9) 0.0457(4) Uani 1 1 d . .
H23 H 1.1744 0.4872 0.9551 0.055 Uiso 1 1 calc R U
C24 C 1.31982(18) 0.46306(9) 1.03598(10) 0.0519(4) Uani 1 1 d . .
H24 H 1.3339 0.5139 1.0504 0.062 Uiso 1 1 calc R U
C25 C 1.37215(15) 0.33785(9) 1.05059(8) 0.0415(3) Uani 1 1 d . .
H25 H 1.4232 0.2995 1.0755 0.050 Uiso 1 1 calc R U
C26 C 1.27810(14) 0.31724(8) 0.99354(8) 0.0359(3) Uani 1 1 d . .
H26 H 1.2670 0.2660 0.9800 0.043 Uiso 1 1 calc R U
C27 C 0.66499(13) 0.20608(8) 0.76194(7) 0.0332(3) Uani 1 1 d . .
C28 C 0.71732(14) 0.13342(8) 0.75882(8) 0.0392(3) Uani 1 1 d . .
H28 H 0.7745 0.1198 0.7202 0.047 Uiso 1 1 calc R U
C29 C 0.68396(16) 0.08104(9) 0.81358(10) 0.0497(4) Uani 1 1 d . .
H29 H 0.7181 0.0314 0.8120 0.060 Uiso 1 1 calc R U
C30 C 0.60054(17) 0.10187(10) 0.87044(10) 0.0546(4) Uani 1 1 d . .
H30 H 0.5782 0.0662 0.9074 0.066 Uiso 1 1 calc R U
C31 C 0.54999(18) 0.17428(11) 0.87329(10) 0.0550(4) Uani 1 1 d . .
H31 H 0.4933 0.1879 0.9122 0.066 Uiso 1 1 calc R U
C32 C 0.58246(15) 0.22732(9) 0.81895(8) 0.0431(3) Uani 1 1 d . .
H32 H 0.5488 0.2770 0.8209 0.052 Uiso 1 1 calc R U
C33 C 0.33009(13) 0.44333(8) 0.75139(7) 0.0330(3) Uani 1 1 d . .
C34 C 0.35215(14) 0.37764(8) 0.71018(8) 0.0383(3) Uani 1 1 d . .
H34 H 0.4369 0.3539 0.7144 0.046 Uiso 1 1 calc R U
C35 C 0.25057(15) 0.34705(8) 0.66310(8) 0.0412(3) Uani 1 1 d . .
H35 H 0.2662 0.3026 0.6355 0.049 Uiso 1 1 calc R U
C36 C 0.12574(14) 0.38180(8) 0.65657(8) 0.0408(3) Uani 1 1 d . .
H36 H 0.0566 0.3612 0.6243 0.049 Uiso 1 1 calc R U
C37 C 0.10288(14) 0.44682(8) 0.69752(9) 0.0413(3) Uani 1 1 d . .
H37 H 0.0176 0.4699 0.6935 0.050 Uiso 1 1 calc R U
C38 C 0.20390(14) 0.47818(8) 0.74418(8) 0.0361(3) Uani 1 1 d . .
H38 H 0.1879 0.5230 0.7711 0.043 Uiso 1 1 calc R U
C39 C 0.44176(14) 0.47471(8) 0.80186(8) 0.0402(3) Uani 1 1 d . .

loop_
_atom_site_aniso_label
_atom_site_aniso_U_11
_atom_site_aniso_U_22
_atom_site_aniso_U_33
_atom_site_aniso_U_23
_atom_site_aniso_U_13
_atom_site_aniso_U_12
S1 0.0422(2) 0.0394(2) 0.0411(2) -0.00640(14) -0.00556(15) 0.00525(14)
O1 0.0420(6) 0.0439(6) 0.0528(6) -0.0110(5) -0.0142(5) 0.0041(5)
O2 0.0487(7) 0.0820(10) 0.1008(11) -0.0402(8) -0.0337(7) 0.0283(7)
N1 0.0307(5) 0.0304(6) 0.0305(5) 0.0044(4) -0.0052(4) -0.0022(4)
N2 0.0328(6) 0.0370(6) 0.0331(6) 0.0038(5) -0.0068(4) -0.0061(5)
N3 0.0404(6) 0.0368(6) 0.0351(6) -0.0010(5) -0.0054(5) -0.0020(5)
N4 0.0345(6) 0.0372(6) 0.0364(6) -0.0005(5) -0.0035(5) 0.0018(5)
N5 0.0460(7) 0.0470(7) 0.0428(7) -0.0040(6) -0.0136(6) -0.0039(6)
C1 0.0280(6) 0.0305(6) 0.0275(6) -0.0001(5) -0.0017(5) 0.0013(5)
C2 0.0282(6) 0.0299(6) 0.0307(6) -0.0038(5) -0.0002(5) -0.0001(5)
C3 0.0368(7) 0.0333(7) 0.0376(7) 0.0000(5) -0.0010(6) -0.0038(5)
C4 0.0409(8) 0.0371(8) 0.0465(8) -0.0060(6) 0.0032(6) -0.0109(6)
C5 0.0361(7) 0.0473(8) 0.0427(8) -0.0128(6) -0.0046(6) -0.0098(6)
C6 0.0357(7) 0.0456(8) 0.0328(7) -0.0068(6) -0.0053(6) -0.0019(6)
C7 0.0289(6) 0.0338(7) 0.0287(6) -0.0051(5) -0.0005(5) 0.0020(5)
C8 0.0318(7) 0.0356(7) 0.0269(6) -0.0011(5) -0.0001(5) 0.0034(5)
C9 0.0398(8) 0.0481(8) 0.0300(7) 0.0019(6) -0.0045(6) 0.0026(6)
C10 0.0531(9) 0.0541(9) 0.0310(7) 0.0120(6) -0.0028(6) 0.0037(7)
C11 0.0573(9) 0.0457(9) 0.0393(8) 0.0119(6) 0.0029(7) -0.0055(7)
C12 0.0450(8) 0.0406(8) 0.0361(7) 0.0051(6) -0.0021(6) -0.0083(6)
C13 0.0330(7) 0.0328(7) 0.0284(6) 0.0002(5) -0.0002(5) 0.0005(5)
C14 0.0280(6) 0.0326(7) 0.0294(6) 0.0004(5) -0.0026(5) -0.0011(5)
C15 0.0294(6) 0.0336(7) 0.0324(7) 0.0018(5) -0.0043(5) -0.0020(5)
C16 0.0297(6) 0.0365(7) 0.0316(7) 0.0048(5) -0.0038(5) -0.0043(5)
C17 0.0328(7) 0.0325(7) 0.0281(6) 0.0027(5) -0.0029(5) -0.0043(5)
C18 0.0295(6) 0.0323(7) 0.0298(6) 0.0042(5) -0.0028(5) -0.0017(5)
C19 0.0331(7) 0.0330(7) 0.0272(6) 0.0025(5) -0.0020(5) -0.0035(5)
C20 0.0376(7) 0.0386(7) 0.0325(7) -0.0036(5) -0.0030(6) 0.0018(6)
C21 0.0320(7) 0.0418(8) 0.0363(7) 0.0021(6) -0.0040(5) 0.0039(6)
C22 0.0328(7) 0.0363(7) 0.0283(6) 0.0021(5) -0.0022(5) -0.0040(5)
C23 0.0531(9) 0.0352(8) 0.0467(8) 0.0011(6) -0.0164(7) -0.0008(6)
C24 0.0606(10) 0.0376(8) 0.0552(9) -0.0048(7) -0.0195(8) -0.0053(7)
C25 0.0412(8) 0.0428(8) 0.0390(8) 0.0015(6) -0.0118(6) 0.0006(6)
C26 0.0374(7) 0.0351(7) 0.0344(7) 0.0012(5) -0.0053(6) -0.0029(5)
C27 0.0314(7) 0.0345(7) 0.0327(7) 0.0071(5) -0.0075(5) -0.0039(5)
C28 0.0359(7) 0.0350(7) 0.0458(8) 0.0037(6) -0.0065(6) -0.0015(6)
C29 0.0478(9) 0.0352(8) 0.0642(10) 0.0134(7) -0.0158(8) -0.0056(7)
C30 0.0544(10) 0.0584(10) 0.0501(9) 0.0239(8) -0.0066(8) -0.0130(8)
C31 0.0562(10) 0.0659(11) 0.0433(9) 0.0130(8) 0.0059(7) -0.0034(8)
C32 0.0452(8) 0.0457(8) 0.0382(8) 0.0060(6) 0.0002(6) 0.0043(6)
C33 0.0331(7) 0.0337(7) 0.0322(6) 0.0016(5) 0.0003(5) 0.0026(5)
C34 0.0361(7) 0.0378(7) 0.0410(7) -0.0025(6) 0.0020(6) 0.0078(6)
C35 0.0459(8) 0.0364(7) 0.0415(8) -0.0072(6) 0.0049(6) -0.0009(6)
C36 0.0376(7) 0.0426(8) 0.0418(8) -0.0011(6) -0.0007(6) -0.0097(6)
C37 0.0300(7) 0.0404(8) 0.0531(9) 0.0020(6) -0.0017(6) 0.0023(6)
C38 0.0353(7) 0.0314(7) 0.0415(7) -0.0027(6) 0.0012(6) 0.0026(5)
C39 0.0344(7) 0.0460(8) 0.0395(7) -0.0036(6) -0.0031(6) 0.0066(6)

loop_
_atom_type_symbol
_atom_type_description
_atom_type_scat_dispersion_real
_atom_type_scat_dispersion_imag
_atom_type_scat_source
C C 0.0181 0.0091
;
International Tables for Crystallography
(Vol. C, Tables 4.2.6.8 and 6.1.1.4)
;
H H 0.0000 0.0000
;
International Tables for Crystallography
(Vol. C, Table 6.1.1.4)
;
N N 0.0311 0.0180
;
International Tables for Crystallography
(Vol. C, Tables 4.2.6.8 and 6.1.1.4)
;
S S 0.3331 0.5567
;
International Tables for Crystallography
(Vol. C, Tables 4.2.6.8 and 6.1.1.4)
;
O O 0.0492 0.0322
;
International Tables for Crystallography
(Vol. C, Tables 4.2.6.8 and 6.1.1.4)
;

loop_
_geom_angle_atom_site_label_1
_geom_angle_atom_site_label_2
_geom_angle_atom_site_label_3
_geom_angle
N4 S1 N3 101.52(6)
C39 O1 H1 108.9(13)
C15 N1 C1 106.12(10)
C15 N1 C27 124.87(10)
C1 N1 C27 128.22(10)
C15 N2 C14 104.54(11)
C17 N3 S1 105.77(9)
C18 N4 S1 106.33(9)
C25 N5 C24 117.23(12)
C14 C1 N1 105.08(11)
C14 C1 C2 122.76(11)
N1 C1 C2 132.07(12)
C3 C2 C7 119.44(12)
C3 C2 C1 124.63(12)
C7 C2 C1 115.86(11)
C4 C3 C2 120.95(13)
C4 C3 H3 119.5
C2 C3 H3 119.5
C3 C4 C5 119.93(13)
C3 C4 H4 120.0
C5 C4 H4 120.0
C6 C5 C4 120.32(13)
C6 C5 H5 119.8
C4 C5 H5 119.8
C5 C6 C7 121.90(13)
C5 C6 H6 119.0
C7 C6 H6 119.0
C6 C7 C2 117.43(12)
C6 C7 C8 121.12(12)
C2 C7 C8 121.42(11)
C9 C8 C13 117.07(13)
C9 C8 C7 122.51(12)
C13 C8 C7 120.41(11)
C10 C9 C8 121.46(14)
C10 C9 H9 119.3
C8 C9 H9 119.3
C9 C10 C11 120.84(13)
C9 C10 H10 119.6
C11 C10 H10 119.6
C12 C11 C10 119.45(14)
C12 C11 H11 120.3
C10 C11 H11 120.3
C11 C12 C13 120.45(14)
C11 C12 H12 119.8
C13 C12 H12 119.8
C12 C13 C8 120.72(12)
C12 C13 C14 121.98(12)
C8 C13 C14 117.29(12)
C1 C14 N2 111.35(11)
C1 C14 C13 122.19(11)
N2 C14 C13 126.45(12)
N2 C15 N1 112.91(11)
N2 C15 C16 122.75(12)
N1 C15 C16 124.33(11)
C21 C16 C17 117.27(12)
C21 C16 C15 120.84(12)
C17 C16 C15 121.39(12)
N3 C17 C16 125.61(12)
N3 C17 C18 113.56(12)
C16 C17 C18 120.70(12)
N4 C18 C17 112.81(12)
N4 C18 C19 126.35(12)
C17 C18 C19 120.79(12)
C20 C19 C18 116.12(11)
C20 C19 C22 121.42(12)
C18 C19 C22 122.46(12)
C19 C20 C21 123.17(13)
C19 C20 H20 118.4
C21 C20 H20 118.4
C16 C21 C20 121.92(13)
C16 C21 H21 119.0
C20 C21 H21 119.0
C26 C22 C23 116.60(12)
C26 C22 C19 122.88(12)
C23 C22 C19 120.51(12)
C24 C23 C22 119.97(14)
C24 C23 H23 120.0
C22 C23 H23 120.0
N5 C24 C23 123.26(14)
N5 C24 H24 118.4
C23 C24 H24 118.4
N5 C25 C26 123.26(13)
N5 C25 H25 118.4
C26 C25 H25 118.4
C25 C26 C22 119.68(13)
C25 C26 H26 120.2
C22 C26 H26 120.2
C32 C27 C28 121.27(13)
C32 C27 N1 118.80(12)
C28 C27 N1 119.92(13)
C27 C28 C29 118.98(15)
C27 C28 H28 120.5
C29 C28 H28 120.5
C30 C29 C28 119.97(15)
C30 C29 H29 120.0
C28 C29 H29 120.0
C31 C30 C29 120.55(15)
C31 C30 H30 119.7
C29 C30 H30 119.7
C30 C31 C32 120.17(16)
C30 C31 H31 119.9
C32 C31 H31 119.9
C27 C32 C31 119.06(15)
C27 C32 H32 120.5
C31 C32 H32 120.5
C34 C33 C38 119.09(13)
C34 C33 C39 119.11(12)
C38 C33 C39 121.81(12)
C35 C34 C33 120.48(13)
C35 C34 H34 119.8
C33 C34 H34 119.8
C34 C35 C36 120.00(13)
C34 C35 H35 120.0
C36 C35 H35 120.0
C37 C36 C35 119.86(13)
C37 C36 H36 120.1
C35 C36 H36 120.1
C38 C37 C36 120.60(13)
C38 C37 H37 119.7
C36 C37 H37 119.7
C37 C38 C33 119.96(13)
C37 C38 H38 120.0
C33 C38 H38 120.0
O2 C39 O1 123.38(14)
O2 C39 C33 122.84(14)
O1 C39 C33 113.77(12)

loop_
_geom_bond_atom_site_label_1
_geom_bond_atom_site_label_2
_geom_bond_distance
S1 N4 1.6074(12)
S1 N3 1.6110(12)
O1 C39 1.3112(17)
O1 H1 1.04(2)
O2 C39 1.2108(18)
N1 C15 1.3755(16)
N1 C1 1.3915(16)
N1 C27 1.4419(16)
N2 C15 1.3147(17)
N2 C14 1.3803(16)
N3 C17 1.3490(18)
N4 C18 1.3484(17)
N5 C25 1.3351(19)
N5 C24 1.337(2)
C1 C14 1.3772(18)
C1 C2 1.4398(17)
C2 C3 1.4069(18)
C2 C7 1.4268(18)
C3 C4 1.3774(19)
C3 H3 0.9400
C4 C5 1.389(2)
C4 H4 0.9400
C5 C6 1.371(2)
C5 H5 0.9400
C6 C7 1.4103(18)
C6 H6 0.9400
C7 C8 1.4623(19)
C8 C9 1.4109(18)
C8 C13 1.4121(18)
C9 C10 1.369(2)
C9 H9 0.9400
C10 C11 1.394(2)
C10 H10 0.9400
C11 C12 1.373(2)
C11 H11 0.9400
C12 C13 1.4021(19)
C12 H12 0.9400
C13 C14 1.4344(17)
C15 C16 1.4768(18)
C16 C21 1.364(2)
C16 C17 1.4265(19)
C17 C18 1.4307(17)
C18 C19 1.4309(18)
C19 C20 1.3745(19)
C19 C22 1.4790(17)
C20 C21 1.4181(18)
C20 H20 0.9400
C21 H21 0.9400
C22 C26 1.3935(19)
C22 C23 1.393(2)
C23 C24 1.374(2)
C23 H23 0.9400
C24 H24 0.9400
C25 C26 1.3815(19)
C25 H25 0.9400
C26 H26 0.9400
C27 C32 1.381(2)
C27 C28 1.386(2)
C28 C29 1.387(2)
C28 H28 0.9400
C29 C30 1.383(3)
C29 H29 0.9400
C30 C31 1.375(3)
C30 H30 0.9400
C31 C32 1.388(2)
C31 H31 0.9400
C32 H32 0.9400
C33 C34 1.3904(19)
C33 C38 1.3964(19)
C33 C39 1.4892(19)
C34 C35 1.380(2)
C34 H34 0.9400
C35 C36 1.383(2)
C35 H35 0.9400
C36 C37 1.380(2)
C36 H36 0.9400
C37 C38 1.377(2)
C37 H37 0.9400
C38 H38 0.9400

loop_
_geom_hbond_atom_site_label_D
_geom_hbond_atom_site_label_H
_geom_hbond_atom_site_label_A
_geom_hbond_site_symmetry_A
_geom_hbond_distance_DA
_geom_hbond_distance_DH
_geom_hbond_distance_HA
_geom_hbond_angle_DHA
_geom_hbond_publ_flag
O1 H1 N5 3_767 2.6312(16) 1.041 1.595 173.0 no

loop_
_geom_torsion_atom_site_label_1
_geom_torsion_atom_site_label_2
_geom_torsion_atom_site_label_3
_geom_torsion_atom_site_label_4
_geom_torsion
N4 S1 N3 C17 -0.60(10)
N3 S1 N4 C18 0.63(10)
C15 N1 C1 C14 0.92(14)
C27 N1 C1 C14 170.98(12)
C15 N1 C1 C2 -175.46(13)
C27 N1 C1 C2 -5.4(2)
C14 C1 C2 C3 -176.60(13)
N1 C1 C2 C3 -0.8(2)
C14 C1 C2 C7 0.38(18)
N1 C1 C2 C7 176.23(12)
C7 C2 C3 C4 -1.6(2)
C1 C2 C3 C4 175.28(13)
C2 C3 C4 C5 1.3(2)
C3 C4 C5 C6 -0.1(2)
C4 C5 C6 C7 -1.0(2)
C5 C6 C7 C2 0.7(2)
C5 C6 C7 C8 -177.44(13)
C3 C2 C7 C6 0.59(18)
C1 C2 C7 C6 -176.56(11)
C3 C2 C7 C8 178.70(12)
C1 C2 C7 C8 1.55(18)
C6 C7 C8 C9 -2.3(2)
C2 C7 C8 C9 179.65(12)
C6 C7 C8 C13 176.77(12)
C2 C7 C8 C13 -1.27(19)
C13 C8 C9 C10 -0.3(2)
C7 C8 C9 C10 178.82(13)
C8 C9 C10 C11 1.0(2)
C9 C10 C11 C12 -0.7(2)
C10 C11 C12 C13 -0.2(2)
C11 C12 C13 C8 0.8(2)
C11 C12 C13 C14 -177.90(14)
C9 C8 C13 C12 -0.60(19)
C7 C8 C13 C12 -179.73(12)
C9 C8 C13 C14 178.20(12)
C7 C8 C13 C14 -0.93(18)
N1 C1 C14 N2 -0.57(14)
C2 C1 C14 N2 176.23(11)
N1 C1 C14 C13 -179.49(11)
C2 C1 C14 C13 -2.7(2)
C15 N2 C14 C1 -0.03(15)
C15 N2 C14 C13 178.83(13)
C12 C13 C14 C1 -178.33(13)
C8 C13 C14 C1 2.90(19)
C12 C13 C14 N2 2.9(2)
C8 C13 C14 N2 -175.85(12)
C14 N2 C15 N1 0.66(15)
C14 N2 C15 C16 -179.98(12)
C1 N1 C15 N2 -1.03(15)
C27 N1 C15 N2 -171.51(12)
C1 N1 C15 C16 179.62(12)
C27 N1 C15 C16 9.1(2)
N2 C15 C16 C21 66.37(19)
N1 C15 C16 C21 -114.34(15)
N2 C15 C16 C17 -105.21(16)
N1 C15 C16 C17 74.08(18)
S1 N3 C17 C16 176.09(11)
S1 N3 C17 C18 0.39(14)
C21 C16 C17 N3 -177.30(13)
C15 C16 C17 N3 -5.4(2)
C21 C16 C17 C18 -1.88(19)
C15 C16 C17 C18 169.98(12)
S1 N4 C18 C17 -0.46(13)
S1 N4 C18 C19 -178.02(11)
N3 C17 C18 N4 0.05(16)
C16 C17 C18 N4 -175.89(12)
N3 C17 C18 C19 177.76(12)
C16 C17 C18 C19 1.82(19)
N4 C18 C19 C20 177.10(13)
C17 C18 C19 C20 -0.28(18)
N4 C18 C19 C22 -2.6(2)
C17 C18 C19 C22 -179.93(12)
C18 C19 C20 C21 -1.1(2)
C22 C19 C20 C21 178.51(13)
C17 C16 C21 C20 0.5(2)
C15 C16 C21 C20 -171.42(13)
C19 C20 C21 C16 1.1(2)
C20 C19 C22 C26 148.28(14)
C18 C19 C22 C26 -32.09(19)
C20 C19 C22 C23 -30.5(2)
C18 C19 C22 C23 149.16(14)
C26 C22 C23 C24 -0.6(2)
C19 C22 C23 C24 178.23(15)
C25 N5 C24 C23 -0.1(3)
C22 C23 C24 N5 0.2(3)
C24 N5 C25 C26 0.3(2)
N5 C25 C26 C22 -0.8(2)
C23 C22 C26 C25 0.8(2)
C19 C22 C26 C25 -177.95(13)
C15 N1 C27 C32 79.28(17)
C1 N1 C27 C32 -89.06(17)
C15 N1 C27 C28 -101.90(16)
C1 N1 C27 C28 89.76(17)
C32 C27 C28 C29 1.0(2)
N1 C27 C28 C29 -177.79(12)
C27 C28 C29 C30 -0.5(2)
C28 C29 C30 C31 0.0(2)
C29 C30 C31 C32 0.0(3)
C28 C27 C32 C31 -1.0(2)
N1 C27 C32 C31 177.78(13)
C30 C31 C32 C27 0.5(3)
C38 C33 C34 C35 -0.3(2)
C39 C33 C34 C35 179.81(13)
C33 C34 C35 C36 0.1(2)
C34 C35 C36 C37 -0.3(2)
C35 C36 C37 C38 0.9(2)
C36 C37 C38 C33 -1.2(2)
C34 C33 C38 C37 0.9(2)
C39 C33 C38 C37 -179.27(13)
C34 C33 C39 O2 -9.0(2)
C38 C33 C39 O2 171.11(16)
C34 C33 C39 O1 171.25(13)
C38 C33 C39 O1 -8.6(2)
